data_1535389
loop_
_publ_author_name
'Bohnsack, A.'
'Meyer, G.'

_publ_section_title
;
 Ternaere Halogenide des Scandiums mit Natrium, Na3 Sc X6 (X= F, Cl, Br):
 Synthese, Strukturen, Ionenleitfaehigkeit
;
_journal_name_full 'Zeitschrift fuer Anorganische und Allgemeine Chemie'
_journal_page_first 173
_journal_page_last 178
_journal_volume 622
_journal_year 1996
_chemical_formula_sum 'F6 Na3 Sc'
_chemical_name_systematic 'Na3 (Sc F6)'
_space_group_IT_number 14
_symmetry_space_group_name_Hall '-P 2yn'
_symmetry_space_group_name_H-M 'P 1 21/n 1'
_cell_angle_alpha 90
_cell_angle_beta 90.72
_cell_angle_gamma 90
_cell_formula_units_Z 2
_cell_length_a 5.6016
_cell_length_b 5.8031
_cell_length_c 8.121
_cell_volume 263.966
_citation_journal_id_ASTM ZAACAB
_cod_data_source_file Bohnsack_ZAACAB_1996_1779.cif
_cod_data_source_block F6Na3Sc1
_cod_original_cell_volume 263.9656
_cod_original_sg_symbol_Hall '-P 2ybc (x-z,y,z)'
_cod_original_formula_sum 'F6 Na3 Sc1'
_cod_database_code 1535389

loop_
_symmetry_equiv_pos_as_xyz
x,y,z
-x+1/2,y+1/2,-z+1/2
-x,-y,-z
x-1/2,-y-1/2,z-1/2

loop_
_atom_site_label
_atom_site_type_symbol
_atom_site_fract_x
_atom_site_fract_y
_atom_site_fract_z
_atom_site_occupancy
_atom_site_U_iso_or_equiv
F2 F-1 0.16849 0.28703 -0.07543 1 0.0
Na2 Na+1 0.51389 -0.05305 0.24308 1 0.0
Sc1 Sc+3 0 0 0 1 0.0
F3 F-1 0.12182 0.06515 0.23005 1 0.0
Na1 Na+1 0.5 0.5 0 1 0.0
F1 F-1 -0.29562 0.1774 0.0533 1 0.0
